data_1575254
loop_
_publ_author_name
'Chen, Zhongwei'
'Wu, Jin'
'Deng, Zeyu'
'Chen, Congcong'
'Feng, Jianning'
'Ma, Baixu'
'Tao, Lizhi'
'Mao, Lingling'
'Lu, Haipeng'

_publ_section_title
;
 Topochemical photocycloaddition in two-dimensional lead-halide
 coordination polymers with tunable phosphorescence.
;
_journal_issue 35
_journal_name_full 'Chemical science'
_journal_page_first 16004
_journal_page_last 16015
_journal_paper_doi 10.1039/d5sc04306a
_journal_volume 16
_journal_year 2025
_chemical_formula_moiety 'C12 H10 Cl2 N2 Pb'
_chemical_formula_sum 'C12 H10 Cl2 N2 Pb'
_chemical_formula_weight 460.31
_space_group_crystal_system monoclinic
_space_group_IT_number 15
_space_group_name_Hall '-C 2yc'
_space_group_name_H-M_alt 'C 1 2/c 1'
_atom_sites_solution_hydrogens geom
_atom_sites_solution_primary iterative
_audit_creation_date 2024-12-03
_audit_creation_method
;
Olex2 1.5
(compiled 2024.02.16 svn.r378c4104 for OlexSys, GUI svn.r6928)
;
_audit_update_record
;
2024-12-03 deposited with the CCDC.	2025-07-29 downloaded from the CCDC.
;
_cell_angle_alpha 90
_cell_angle_beta 97.269(6)
_cell_angle_gamma 90
_cell_formula_units_Z 4
_cell_length_a 3.9385(3)
_cell_length_b 28.0476(15)
_cell_length_c 11.9766(7)
_cell_measurement_reflns_used 2703
_cell_measurement_temperature 99.93(16)
_cell_measurement_theta_max 28.1090
_cell_measurement_theta_min 2.8890
_cell_volume 1312.37(15)
_computing_cell_refinement 'CrysAlisPro 1.171.43.90 (Rigaku OD, 2023)'
_computing_data_collection 'CrysAlisPro system (CCD 43.90 (release 15-09-2023))'
_computing_data_reduction 'CrysAlisPro 1.171.43.90 (Rigaku OD, 2023)'
_computing_molecular_graphics 'Olex2 1.5 (Dolomanov et al., 2009)'
_computing_publication_material 'Olex2 1.5 (Dolomanov et al., 2009)'
_computing_structure_refinement 'SHELXL 2019/3 (Sheldrick, 2015)'
_computing_structure_solution 'olex2.solve 1.5 (Bourhis et al., 2015)'
_diffrn_ambient_temperature 99.93(16)
_diffrn_detector_area_resol_mean 10.3577
_diffrn_detector_type Atlas
_diffrn_measured_fraction_theta_full 0.999
_diffrn_measured_fraction_theta_max 0.885
_diffrn_measurement_details
;
List of Runs (angles in degrees, time in seconds):

  # Type    Start    End  Width  t~exp~   \w     \q     \k     \f   Frames
#--------------------------------------------------------------------------
  1  \w    -42.00  48.00   0.50   60.00    --   12.44 -77.00 120.00  180
  2  \w    -41.00  48.00   0.50   60.00    --   12.44 -77.00-120.00  178
  3  \w    -41.00  48.00   0.50   60.00    --   12.44 -77.00   0.00  178
;
_diffrn_measurement_device 'kappa diffractometer'
_diffrn_measurement_device_type 'SuperNova, Dual, Mo, Atlas'
_diffrn_measurement_method '\w scans'
_diffrn_radiation_type MoK\a
_diffrn_radiation_wavelength 0.71073
_diffrn_reflns_av_R_equivalents 0.0632
_diffrn_reflns_av_unetI/netI 0.0574
_diffrn_reflns_Laue_measured_fraction_full 0.999
_diffrn_reflns_Laue_measured_fraction_max 0.885
_diffrn_reflns_limit_h_max 4
_diffrn_reflns_limit_h_min -5
_diffrn_reflns_limit_k_max 34
_diffrn_reflns_limit_k_min -29
_diffrn_reflns_limit_l_max 14
_diffrn_reflns_limit_l_min -11
_diffrn_reflns_number 4008
_diffrn_reflns_point_group_measured_fraction_full 0.999
_diffrn_reflns_point_group_measured_fraction_max 0.885
_diffrn_reflns_theta_full 25.242
_diffrn_reflns_theta_max 28.311
_diffrn_reflns_theta_min 2.247
_exptl_absorpt_coefficient_mu 13.240
_exptl_absorpt_correction_T_max 1.00000
_exptl_absorpt_correction_T_min 0.66663
_exptl_absorpt_correction_type multi-scan
_exptl_absorpt_process_details
;
CrysAlisPro 1.171.43.90 (Rigaku Oxford Diffraction, 2023)
Empirical absorption correction using spherical harmonics,
implemented in SCALE3 ABSPACK scaling algorithm.
;
_exptl_crystal_colour colourless
_exptl_crystal_colour_primary colourless
_exptl_crystal_density_diffrn 2.330
_exptl_crystal_description block
_exptl_crystal_F_000 848
_exptl_crystal_size_max 0.03
_exptl_crystal_size_mid 0.02
_exptl_crystal_size_min 0.02
_refine_diff_density_max 3.055
_refine_diff_density_min -1.410
_refine_diff_density_rms 0.299
_refine_ls_extinction_method none
_refine_ls_goodness_of_fit_ref 1.211
_refine_ls_hydrogen_treatment constr
_refine_ls_matrix_type full
_refine_ls_number_parameters 267
_refine_ls_number_reflns 1451
_refine_ls_number_restraints 454
_refine_ls_restrained_S_all 1.034
_refine_ls_R_factor_all 0.0470
_refine_ls_R_factor_gt 0.0423
_refine_ls_shift/su_max 0.001
_refine_ls_shift/su_mean 0.000
_refine_ls_structure_factor_coef Fsqd
_refine_ls_weighting_details 'w=1/[\s^2^(Fo^2^)+(0.0403P)^2^+5.4229P] where P=(Fo^2^+2Fc^2^)/3'
_refine_ls_weighting_scheme calc
_refine_ls_wR_factor_gt 0.0857
_refine_ls_wR_factor_ref 0.0874
_reflns_Friedel_coverage 0.000
_reflns_number_gt 1376
_reflns_number_total 1451
_reflns_threshold_expression 'I > 2\s(I)'
_cod_data_source_file d5sc04306a2.cif
_cod_data_source_block ericwu132a_mo100k_autored
_cod_depositor_comments 'Adding full bibliography for 1575246--1575255.cif.'
_cod_original_cell_volume 1312.35(14)
_cod_database_code 1575254
_shelx_shelxl_version_number 2019/3
_shelx_space_group_comment
;
The symmetry employed for this shelxl refinement is uniquely defined
by the following loop, which should always be used as a source of
symmetry information in preference to the above space-group names.
They are only intended as comments.
;
_shelx_estimated_absorpt_t_max 0.778
_shelx_estimated_absorpt_t_min 0.692
_olex2_refinement_description
;
1. Fixed Uiso
 At 1.2 times of:
  All C(H) groups
2. Restrained distances
 C13-C1 = C43-C4 = C33-C3 = C23-C2
 1.52 with sigma of 0.02
 C12-C11 = C13-C12 = C14-C13 = C15-C14
 1.38 with sigma of 0.02
 C22-C21 = C23-C22 = C24-C23 = C25-C24
 1.38 with sigma of 0.02
 C32-C31 = C33-C32 = C34-C33 = C35-C34
 1.38 with sigma of 0.02
 C42-C41 = C43-C42 = C44-C43 = C45-C44
 1.38 with sigma of 0.02
 N1-C11 = N1-C15 = N2-C21 = N2-C25 = N4-C31 = N4-C35 = N3-C41 = N3-C45
 1.36 with sigma of 0.02
 C11-C13
 2.38 with sigma of 0.02
 C12-C14
 2.38 with sigma of 0.02
 C13-C15
 2.38 with sigma of 0.02
 C21-C23
 2.38 with sigma of 0.02
 C22-C24
 2.38 with sigma of 0.02
 C23-C25
 2.38 with sigma of 0.02
 C31-C33
 2.38 with sigma of 0.02
 C32-C34
 2.38 with sigma of 0.02
 C33-C35
 2.38 with sigma of 0.02
 C41-C43
 2.38 with sigma of 0.02
 C42-C44
 2.38 with sigma of 0.02
 C43-C45
 2.38 with sigma of 0.02
 C4-C1 \\sim C2-C1 \\sim C3-C2 \\sim C4-C3
 with sigma of 0.02
3. Restrained planarity
 N1, C11, C12, C13, C14, C15
 with sigma of 0.02
 N2, C21, C22, C23, C24, C25
 with sigma of 0.02
 N4, C31, C32, C33, C34, C35
 with sigma of 0.02
 N3, C41, C42, C43, C44, C45
 with sigma of 0.02
4. Uiso/Uaniso restraints and constraints
Uanis(N1) \\sim Ueq, Uanis(C15) \\sim Ueq, Uanis(C25) \\sim Ueq, Uanis(N2)
\\sim Ueq, Uanis(C14) \\sim Ueq, Uanis(C24) \\sim Ueq, Uanis(C23) \\sim Ueq,
Uanis(C13) \\sim Ueq, Uanis(C4) \\sim Ueq, Uanis(C3) \\sim Ueq, Uanis(C11)
\\sim Ueq, Uanis(C21) \\sim Ueq, Uanis(C12) \\sim Ueq, Uanis(C22) \\sim Ueq,
Uanis(N3) \\sim Ueq, Uanis(C41) \\sim Ueq, Uanis(C31) \\sim Ueq, Uanis(N4)
\\sim Ueq, Uanis(C42) \\sim Ueq, Uanis(C32) \\sim Ueq, Uanis(C33) \\sim Ueq,
Uanis(C43) \\sim Ueq, Uanis(C1) \\sim Ueq, Uanis(C2) \\sim Ueq, Uanis(C45)
\\sim Ueq, Uanis(C35) \\sim Ueq, Uanis(C44) \\sim Ueq, Uanis(C34) \\sim Ueq:
with sigma of 0.003 and sigma for terminal atoms of 0.005
5. Rigid body (RIGU) restrains
 Pb01, N1, N2, N3, N4, C1, C2, C3, C4, C11, C12, C13, C14, C15, C21, C22, C23,
 C24, C25, C31, C32, C33, C34, C35, C41, C42, C43, C44, C45
 with sigma for 1-2 distances of 0.001 and sigma for 1-3 distances of 0.001
6. Others
 Fixed Sof: N1(0.25) N2(0.25) N3(0.25) N4(0.25) C1(0.25) H1(0.25) C2(0.25)
 H2(0.25) C3(0.25) H3(0.25) C4(0.25) H4(0.25) C11(0.25) H11(0.25) C12(0.25)
 H12(0.25) C13(0.25) C14(0.25) H14(0.25) C15(0.25) H15(0.25) C21(0.25)
 H21(0.25) C22(0.25) H22(0.25) C23(0.25) C24(0.25) H24(0.25) C25(0.25)
 H25(0.25) C31(0.25) H31(0.25) C32(0.25) H32(0.25) C33(0.25) C34(0.25)
 H34(0.25) C35(0.25) H35(0.25) C41(0.25) H41(0.25) C42(0.25) H42(0.25)
 C43(0.25) C44(0.25) H44(0.25) C45(0.25) H45(0.25)
7.a Ternary CH refined with riding coordinates:
 C1(H1), C2(H2), C3(H3), C4(H4)
7.b Aromatic/amide H refined with riding coordinates:
 C11(H11), C12(H12), C14(H14), C15(H15), C21(H21), C22(H22), C24(H24),
 C25(H25), C31(H31), C32(H32), C34(H34), C35(H35), C41(H41), C42(H42), C44(H44),
  C45(H45)
;
_olex2_submission_special_instructions 'No special instructions were received'
_oxdiff_exptl_absorpt_empirical_details
;
Empirical correction (ABSPACK) includes:
- Absorption correction using spherical harmonics
- Frame scaling
;

loop_
_space_group_symop_operation_xyz
'x, y, z'
'x, -y, z+1/2'
'x+1/2, y+1/2, z'
'x+1/2, -y+1/2, z+1/2'
'-x, -y, -z'
'-x, y, -z-1/2'
'-x+1/2, -y+1/2, -z'
'-x+1/2, y+1/2, -z-1/2'

loop_
_atom_site_label
_atom_site_type_symbol
_atom_site_fract_x
_atom_site_fract_y
_atom_site_fract_z
_atom_site_U_iso_or_equiv
_atom_site_adp_type
_atom_site_occupancy
_atom_site_site_symmetry_order
_atom_site_calc_flag
_atom_site_refinement_flags_posn
_atom_site_refinement_flags_adp
_atom_site_refinement_flags_occupancy
_atom_site_disorder_assembly
_atom_site_disorder_group
Pb01 Pb 0.500000 0.63629(2) 0.750000 0.02242(16) Uani 1 2 d S T P . .
Cl02 Cl 0.0669(5) 0.62211(8) 0.92135(17) 0.0318(5) Uani 1 1 d . . . . .
N1 N 0.543(9) 0.5456(18) 0.753(3) 0.027(4) Uani 0.25 1 d D U P A -1
N2 N 0.641(7) 0.2241(11) 0.754(2) 0.031(4) Uani 0.25 1 d D U P A -1
N3 N -0.541(8) 0.5468(19) 0.765(2) 0.026(4) Uani 0.25 1 d D U P A -1
N4 N -0.552(8) 0.2203(10) 0.736(2) 0.029(4) Uani 0.25 1 d D U P A -1
C1 C 0.237(7) 0.4023(8) 0.805(2) 0.029(2) Uani 0.25 1 d D U P A -1
H1 H 0.342662 0.388034 0.878099 0.035 Uiso 0.25 1 calc R U P A -1
C2 C 0.209(7) 0.3639(8) 0.704(3) 0.030(2) Uani 0.25 1 d D U P A -1
H2 H 0.282323 0.378592 0.635158 0.036 Uiso 0.25 1 calc R U P A -1
C3 C -0.206(7) 0.3638(8) 0.697(3) 0.030(2) Uani 0.25 1 d D U P A -1
H3 H -0.307204 0.378917 0.624384 0.036 Uiso 0.25 1 calc R U P A -1
C4 C -0.180(6) 0.4028(8) 0.797(2) 0.029(2) Uani 0.25 1 d D U P A -1
H4 H -0.246722 0.386996 0.865387 0.035 Uiso 0.25 1 calc R U P A -1
C11 C 0.619(8) 0.5245(10) 0.855(4) 0.028(3) Uani 0.25 1 d D U P A -1
H11 H 0.722205 0.542970 0.917121 0.034 Uiso 0.25 1 calc R U P A -1
C12 C 0.552(7) 0.4769(10) 0.872(2) 0.028(3) Uani 0.25 1 d D U P A -1
H12 H 0.607805 0.462874 0.943774 0.033 Uiso 0.25 1 calc R U P A -1
C13 C 0.402(8) 0.4499(7) 0.783(3) 0.029(3) Uani 0.25 1 d D U P A -1
C14 C 0.324(8) 0.4712(10) 0.678(2) 0.028(3) Uani 0.25 1 d D U P A -1
H14 H 0.222518 0.453190 0.615835 0.034 Uiso 0.25 1 calc R U P A -1
C15 C 0.397(9) 0.5189(11) 0.666(3) 0.028(3) Uani 0.25 1 d D U P A -1
H15 H 0.342636 0.533433 0.594558 0.034 Uiso 0.25 1 calc R U P A -1
C21 C 0.547(7) 0.2481(9) 0.842(3) 0.031(3) Uani 0.25 1 d D U P A -1
H21 H 0.569696 0.233123 0.913877 0.037 Uiso 0.25 1 calc R U P A -1
C22 C 0.417(8) 0.2942(10) 0.831(3) 0.031(3) Uani 0.25 1 d D U P A -1
H22 H 0.350954 0.310453 0.894881 0.037 Uiso 0.25 1 calc R U P A -1
C23 C 0.384(7) 0.3160(7) 0.728(3) 0.030(3) Uani 0.25 1 d D U P A -1
C24 C 0.479(8) 0.2917(10) 0.636(3) 0.029(3) Uani 0.25 1 d D U P A -1
H24 H 0.456033 0.305982 0.563796 0.035 Uiso 0.25 1 calc R U P A -1
C25 C 0.607(7) 0.2461(9) 0.653(3) 0.031(3) Uani 0.25 1 d D U P A -1
H25 H 0.674918 0.229342 0.590368 0.037 Uiso 0.25 1 calc R U P A -1
C31 C -0.516(7) 0.2504(9) 0.823(2) 0.030(3) Uani 0.25 1 d D U P A -1
H31 H -0.546936 0.237863 0.894630 0.036 Uiso 0.25 1 calc R U P A -1
C32 C -0.438(7) 0.2987(9) 0.817(2) 0.030(3) Uani 0.25 1 d D U P A -1
H32 H -0.416605 0.318273 0.882476 0.036 Uiso 0.25 1 calc R U P A -1
C33 C -0.392(7) 0.3172(7) 0.713(3) 0.030(3) Uani 0.25 1 d D U P A -1
C34 C -0.428(7) 0.2873(9) 0.621(2) 0.029(3) Uani 0.25 1 d D U P A -1
H34 H -0.398316 0.299193 0.548729 0.035 Uiso 0.25 1 calc R U P A -1
C35 C -0.506(7) 0.2399(8) 0.635(3) 0.029(3) Uani 0.25 1 d D U P A -1
H35 H -0.529691 0.219840 0.571007 0.035 Uiso 0.25 1 calc R U P A -1
C41 C -0.400(8) 0.5267(9) 0.863(3) 0.027(3) Uani 0.25 1 d D U P A -1
H41 H -0.356441 0.546261 0.927676 0.032 Uiso 0.25 1 calc R U P A -1
C42 C -0.316(7) 0.4790(10) 0.872(2) 0.027(3) Uani 0.25 1 d D U P A -1
H42 H -0.218115 0.466324 0.942486 0.033 Uiso 0.25 1 calc R U P A -1
C43 C -0.375(7) 0.4497(8) 0.780(3) 0.028(3) Uani 0.25 1 d D U P A -1
C44 C -0.521(7) 0.4692(10) 0.678(2) 0.026(3) Uani 0.25 1 d D U P A -1
H44 H -0.568118 0.449955 0.612633 0.031 Uiso 0.25 1 calc R U P A -1
C45 C -0.597(8) 0.5174(10) 0.675(3) 0.027(3) Uani 0.25 1 d D U P A -1
H45 H -0.695084 0.530639 0.605069 0.032 Uiso 0.25 1 calc R U P A -1

loop_
_atom_site_aniso_label
_atom_site_aniso_U_11
_atom_site_aniso_U_22
_atom_site_aniso_U_33
_atom_site_aniso_U_23
_atom_site_aniso_U_13
_atom_site_aniso_U_12
Pb01 0.0276(2) 0.0184(2) 0.0210(2) 0.000 0.00213(15) 0.000
Cl02 0.0308(10) 0.0390(11) 0.0250(11) 0.0042(8) 0.0011(8) -0.0003(9)
N1 0.027(5) 0.027(4) 0.027(4) 0.000(2) 0.004(2) 0.000(3)
N2 0.031(5) 0.030(4) 0.031(4) 0.001(2) 0.004(3) 0.000(3)
N3 0.026(5) 0.025(4) 0.026(4) 0.000(2) 0.004(3) 0.000(3)
N4 0.029(5) 0.029(4) 0.029(4) 0.000(2) 0.004(3) -0.001(3)
C1 0.029(3) 0.029(3) 0.029(3) 0.000(2) 0.003(2) 0.000(2)
C2 0.031(3) 0.029(3) 0.030(3) 0.000(2) 0.004(2) 0.0000(19)
C3 0.030(3) 0.029(3) 0.030(3) 0.000(2) 0.003(2) 0.000(2)
C4 0.029(3) 0.028(3) 0.029(3) 0.000(2) 0.003(2) 0.0004(19)
C11 0.029(5) 0.028(3) 0.028(4) 0.001(2) 0.004(3) 0.000(2)
C12 0.028(5) 0.028(3) 0.028(4) 0.000(2) 0.004(3) 0.000(2)
C13 0.029(4) 0.028(3) 0.028(3) 0.0000(19) 0.003(2) 0.000(2)
C14 0.029(5) 0.028(3) 0.028(3) -0.001(2) 0.003(2) 0.000(2)
C15 0.029(5) 0.028(3) 0.028(4) -0.001(2) 0.003(3) 0.000(2)
C21 0.031(5) 0.030(4) 0.031(4) 0.000(2) 0.004(3) 0.000(3)
C22 0.031(5) 0.030(4) 0.030(3) 0.000(2) 0.004(3) 0.000(3)
C23 0.031(4) 0.029(3) 0.030(3) -0.0001(19) 0.004(2) 0.000(3)
C24 0.029(5) 0.029(3) 0.029(4) 0.000(2) 0.004(3) 0.000(3)
C25 0.031(5) 0.030(4) 0.031(4) 0.001(2) 0.004(3) 0.001(3)
C31 0.031(5) 0.030(3) 0.030(4) -0.001(2) 0.004(3) -0.001(3)
C32 0.030(5) 0.030(3) 0.030(3) -0.001(2) 0.003(3) -0.001(3)
C33 0.030(4) 0.029(3) 0.030(3) -0.0003(19) 0.003(2) 0.000(2)
C34 0.030(5) 0.029(3) 0.029(3) 0.000(2) 0.003(3) 0.000(2)
C35 0.029(5) 0.029(3) 0.029(4) 0.000(2) 0.004(3) 0.000(3)
C41 0.027(5) 0.027(3) 0.026(4) 0.001(2) 0.003(3) 0.000(3)
C42 0.028(5) 0.027(3) 0.027(3) 0.001(2) 0.003(3) 0.000(2)
C43 0.028(4) 0.027(3) 0.027(3) 0.0004(19) 0.003(2) -0.001(2)
C44 0.026(5) 0.026(3) 0.026(3) -0.001(2) 0.004(3) 0.000(2)
C45 0.027(5) 0.026(3) 0.026(4) -0.001(2) 0.003(3) 0.000(2)

loop_
_atom_type_symbol
_atom_type_description
_atom_type_scat_dispersion_real
_atom_type_scat_dispersion_imag
_atom_type_scat_source
C C 0.0033 0.0016 'International Tables Vol C Tables 4.2.6.8 and 6.1.1.4'
H H 0.0000 0.0000 'International Tables Vol C Tables 4.2.6.8 and 6.1.1.4'
Cl Cl 0.1484 0.1585 'International Tables Vol C Tables 4.2.6.8 and 6.1.1.4'
N N 0.0061 0.0033 'International Tables Vol C Tables 4.2.6.8 and 6.1.1.4'
Pb Pb -3.3944 10.1111 'International Tables Vol C Tables 4.2.6.8 and 6.1.1.4'

loop_
_geom_angle_atom_site_label_1
_geom_angle_atom_site_label_2
_geom_angle_atom_site_label_3
_geom_angle
_geom_angle_site_symmetry_1
_geom_angle_site_symmetry_3
_geom_angle_publ_flag
Pb01 Pb01 Pb01 180.0 1_455 1_655 ?
Cl02 Pb01 Pb01 133.46(4) 6_657 1_455 ?
Cl02 Pb01 Pb01 133.46(4) . 1_655 ?
Cl02 Pb01 Pb01 46.43(4) 1_655 1_655 ?
Cl02 Pb01 Pb01 46.54(4) 6_657 1_655 ?
Cl02 Pb01 Pb01 46.54(4) . 1_455 ?
Cl02 Pb01 Pb01 46.43(4) 6_557 1_455 ?
Cl02 Pb01 Pb01 133.57(4) 6_557 1_655 ?
Cl02 Pb01 Pb01 133.57(4) 1_655 1_455 ?
Cl02 Pb01 Cl02 164.02(9) 6_557 1_655 ?
Cl02 Pb01 Cl02 90.76(6) . 6_557 ?
Cl02 Pb01 Cl02 87.03(6) 6_657 6_557 ?
Cl02 Pb01 Cl02 87.03(6) . 1_655 ?
Cl02 Pb01 Cl02 90.76(6) 6_657 1_655 ?
Cl02 Pb01 Cl02 164.00(9) 6_657 . ?
N1 Pb01 Pb01 86.3(9) . 1_655 ?
N1 Pb01 Pb01 93.7(9) . 1_455 ?
N1 Pb01 Cl02 80.1(10) . 6_657 ?
N1 Pb01 Cl02 85.2(8) . 6_557 ?
N1 Pb01 Cl02 83.9(10) . . ?
N1 Pb01 Cl02 78.8(8) . 1_655 ?
Pb01 Cl02 Pb01 87.03(6) . 1_455 ?
C11 N1 Pb01 117(3) . . ?
C15 N1 Pb01 121(3) . . ?
C15 N1 C11 119(4) . . ?
C21 N2 C25 118(3) . . ?
C41 N3 C45 116(5) . . ?
C31 N4 C35 115(3) . . ?
C2 C1 H1 111.5 . . ?
C2 C1 C4 89.2(17) . . ?
C4 C1 H1 111.5 . . ?
C13 C1 H1 111.5 . . ?
C13 C1 C2 116(2) . . ?
C13 C1 C4 115(2) . . ?
C1 C2 H2 110.3 . . ?
C1 C2 C3 90.9(17) . . ?
C3 C2 H2 110.3 . . ?
C23 C2 C1 118(2) . . ?
C23 C2 H2 110.3 . . ?
C23 C2 C3 116(2) . . ?
C2 C3 H3 109.5 . . ?
C4 C3 C2 89.2(17) . . ?
C4 C3 H3 109.5 . . ?
C33 C3 C2 119(2) . . ?
C33 C3 H3 109.5 . . ?
C33 C3 C4 118(2) . . ?
C1 C4 H4 108.1 . . ?
C3 C4 C1 90.8(16) . . ?
C3 C4 H4 108.1 . . ?
C43 C4 C1 120(2) . . ?
C43 C4 C3 120(2) . . ?
C43 C4 H4 108.1 . . ?
N1 C11 H11 119.2 . . ?
N1 C11 C12 122(3) . . ?
C12 C11 H11 119.2 . . ?
C11 C12 H12 120.2 . . ?
C13 C12 C11 120(2) . . ?
C13 C12 H12 120.2 . . ?
C12 C13 C1 120(2) . . ?
C12 C13 C14 118.9(16) . . ?
C14 C13 C1 119(3) . . ?
C13 C14 H14 120.3 . . ?
C15 C14 C13 119(2) . . ?
C15 C14 H14 120.3 . . ?
N1 C15 C14 122(3) . . ?
N1 C15 H15 119.0 . . ?
C14 C15 H15 119.0 . . ?
N2 C21 H21 119.0 . . ?
N2 C21 C22 122(3) . . ?
C22 C21 H21 119.0 . . ?
C21 C22 H22 120.4 . . ?
C23 C22 C21 119.2(19) . . ?
C23 C22 H22 120.4 . . ?
C22 C23 C2 123(3) . . ?
C22 C23 C24 119.5(15) . . ?
C24 C23 C2 117(2) . . ?
C23 C24 H24 120.9 . . ?
C25 C24 C23 118.3(19) . . ?
C25 C24 H24 120.9 . . ?
N2 C25 C24 123(3) . . ?
N2 C25 H25 118.5 . . ?
C24 C25 H25 118.5 . . ?
N4 C31 H31 117.4 . . ?
N4 C31 C32 125(3) . . ?
C32 C31 H31 117.4 . . ?
C31 C32 H32 121.2 . . ?
C33 C32 C31 117.7(18) . . ?
C33 C32 H32 121.2 . . ?
C32 C33 C3 124(2) . . ?
C32 C33 C34 118.8(15) . . ?
C34 C33 C3 115(2) . . ?
C33 C34 H34 120.4 . . ?
C33 C34 C35 119.2(18) . . ?
C35 C34 H34 120.4 . . ?
N4 C35 C34 124(2) . . ?
N4 C35 H35 118.0 . . ?
C34 C35 H35 118.0 . . ?
N3 C41 H41 118.5 . . ?
N3 C41 C42 123(4) . . ?
C42 C41 H41 118.5 . . ?
C41 C42 H42 120.0 . . ?
C43 C42 C41 119.9(19) . . ?
C43 C42 H42 120.0 . . ?
C42 C43 C4 112(2) . . ?
C42 C43 C44 118.6(16) . . ?
C44 C43 C4 127(2) . . ?
C43 C44 H44 120.9 . . ?
C45 C44 C43 118.2(19) . . ?
C45 C44 H44 120.9 . . ?
N3 C45 C44 124(4) . . ?
N3 C45 H45 118.0 . . ?
C44 C45 H45 118.0 . . ?

loop_
_geom_bond_atom_site_label_1
_geom_bond_atom_site_label_2
_geom_bond_distance
_geom_bond_site_symmetry_2
_geom_bond_publ_flag
Pb01 Pb01 3.9385(3) 1_455 ?
Pb01 Pb01 3.9385(3) 1_655 ?
Pb01 Cl02 2.858(2) . ?
Pb01 Cl02 2.858(2) 6_657 ?
Pb01 Cl02 2.863(2) 6_557 ?
Pb01 Cl02 2.863(2) 1_655 ?
Pb01 N1 2.55(5) . ?
N1 C11 1.36(2) . ?
N1 C15 1.35(2) . ?
N2 C21 1.34(2) . ?
N2 C25 1.35(2) . ?
N3 C41 1.35(2) . ?
N3 C45 1.36(2) . ?
N4 C31 1.34(2) . ?
N4 C35 1.35(2) . ?
C1 H1 1.0000 . ?
C1 C2 1.61(2) . ?
C1 C4 1.63(2) . ?
C1 C13 1.524(19) . ?
C2 H2 1.0000 . ?
C2 C3 1.63(2) . ?
C2 C23 1.519(19) . ?
C3 H3 1.0000 . ?
C3 C4 1.62(2) . ?
C3 C33 1.523(19) . ?
C4 H4 1.0000 . ?
C4 C43 1.525(19) . ?
C11 H11 0.9500 . ?
C11 C12 1.380(19) . ?
C12 H12 0.9500 . ?
C12 C13 1.378(18) . ?
C13 C14 1.383(18) . ?
C14 H14 0.9500 . ?
C14 C15 1.380(19) . ?
C15 H15 0.9500 . ?
C21 H21 0.9500 . ?
C21 C22 1.393(19) . ?
C22 H22 0.9500 . ?
C22 C23 1.374(18) . ?
C23 C24 1.382(18) . ?
C24 H24 0.9500 . ?
C24 C25 1.382(19) . ?
C25 H25 0.9500 . ?
C31 H31 0.9500 . ?
C31 C32 1.393(19) . ?
C32 H32 0.9500 . ?
C32 C33 1.378(18) . ?
C33 C34 1.380(18) . ?
C34 H34 0.9500 . ?
C34 C35 1.381(19) . ?
C35 H35 0.9500 . ?
C41 H41 0.9500 . ?
C41 C42 1.379(19) . ?
C42 H42 0.9500 . ?
C42 C43 1.375(18) . ?
C43 C44 1.390(18) . ?
C44 H44 0.9500 . ?
C44 C45 1.383(19) . ?
C45 H45 0.9500 . ?

loop_
_geom_torsion_atom_site_label_1
_geom_torsion_atom_site_label_2
_geom_torsion_atom_site_label_3
_geom_torsion_atom_site_label_4
_geom_torsion
_geom_torsion_site_symmetry_1
_geom_torsion_site_symmetry_2
_geom_torsion_site_symmetry_3
_geom_torsion_site_symmetry_4
_geom_torsion_publ_flag
Pb01 N1 C11 C12 161(2) . . . . ?
Pb01 N1 C15 C14 -160(3) . . . . ?
N1 C11 C12 C13 -0.2(6) . . . . ?
N2 C21 C22 C23 -0.1(7) . . . . ?
N3 C41 C42 C43 0.2(7) . . . . ?
N4 C31 C32 C33 -0.2(7) . . . . ?
C1 C2 C3 C4 1(2) . . . . ?
C1 C2 C3 C33 -121(3) . . . . ?
C1 C2 C23 C22 32(3) . . . . ?
C1 C2 C23 C24 -155(2) . . . . ?
C1 C4 C43 C42 -68(3) . . . . ?
C1 C4 C43 C44 95(3) . . . . ?
C1 C13 C14 C15 163(3) . . . . ?
C2 C1 C4 C3 1(2) . . . . ?
C2 C1 C4 C43 -125(3) . . . . ?
C2 C1 C13 C12 -155.7(19) . . . . ?
C2 C1 C13 C14 41(3) . . . . ?
C2 C3 C4 C1 -1(2) . . . . ?
C2 C3 C4 C43 125(3) . . . . ?
C2 C3 C33 C32 84(3) . . . . ?
C2 C3 C33 C34 -79(3) . . . . ?
C2 C23 C24 C25 -174(2) . . . . ?
C3 C2 C23 C22 -74(3) . . . . ?
C3 C2 C23 C24 99(3) . . . . ?
C3 C4 C43 C42 -179(2) . . . . ?
C3 C4 C43 C44 -16(4) . . . . ?
C3 C33 C34 C35 163(3) . . . . ?
C4 C1 C2 C3 -1(2) . . . . ?
C4 C1 C2 C23 -121(3) . . . . ?
C4 C1 C13 C12 102(3) . . . . ?
C4 C1 C13 C14 -61(3) . . . . ?
C4 C3 C33 C32 -23(3) . . . . ?
C4 C3 C33 C34 175(2) . . . . ?
C4 C43 C44 C45 -161(3) . . . . ?
C11 N1 C15 C14 0.0(15) . . . . ?
C11 C12 C13 C1 -163(3) . . . . ?
C11 C12 C13 C14 0.4(14) . . . . ?
C12 C13 C14 C15 -0.4(19) . . . . ?
C13 C1 C2 C3 -119(3) . . . . ?
C13 C1 C2 C23 121(3) . . . . ?
C13 C1 C4 C3 119(3) . . . . ?
C13 C1 C4 C43 -7(4) . . . . ?
C13 C14 C15 N1 0.2(19) . . . . ?
C15 N1 C11 C12 0.0(7) . . . . ?
C21 N2 C25 C24 -0.4(15) . . . . ?
C21 C22 C23 C2 173(2) . . . . ?
C21 C22 C23 C24 0.4(14) . . . . ?
C22 C23 C24 C25 -0.6(19) . . . . ?
C23 C2 C3 C4 122(3) . . . . ?
C23 C2 C3 C33 0(4) . . . . ?
C23 C24 C25 N2 0.6(19) . . . . ?
C25 N2 C21 C22 0.1(7) . . . . ?
C31 N4 C35 C34 0.2(15) . . . . ?
C31 C32 C33 C3 -161(3) . . . . ?
C31 C32 C33 C34 0.4(14) . . . . ?
C32 C33 C34 C35 -0.3(19) . . . . ?
C33 C3 C4 C1 122(3) . . . . ?
C33 C3 C4 C43 -112(3) . . . . ?
C33 C34 C35 N4 0(2) . . . . ?
C35 N4 C31 C32 -0.1(7) . . . . ?
C41 N3 C45 C44 0.3(15) . . . . ?
C41 C42 C43 C4 164(3) . . . . ?
C41 C42 C43 C44 -0.5(14) . . . . ?
C42 C43 C44 C45 0.8(19) . . . . ?
C43 C44 C45 N3 -1(2) . . . . ?
C45 N3 C41 C42 -0.1(7) . . . . ?
